data_4080340
loop_
_publ_author_name
'Carmona, Daniel'
'Ferrer, Joaquina'
'Garc\?\'ia, N\'estor'
'Ram\?\'irez, Paola'
'Lahoz, Fernando J.'
'Garc\?\'ia-Ordu\~na, Pilar'
'Oro, Luis A.'

_publ_section_title
;
 Chiral Octahedral Phosphano--Oxazoline Iridium(III) Complexes as
 Catalysts in Asymmetric Cycloaddition Reactions
;
_journal_issue 6
_journal_name_full Organometallics
_journal_page_first 1609
_journal_paper_doi 10.1021/om301089c
_journal_volume 32
_journal_year 2013
_chemical_absolute_configuration rmad
_chemical_formula_moiety '2(C60 H57 Ir N O2 P3), 4(F6 Sb),C H2 Cl2,3(C6 H14)'
_chemical_formula_sum 'C139 H158 Cl2 F24 Ir2 N2 O4 P6 Sb4'
_chemical_formula_weight 3504.98
_chemical_name_systematic
;
 ?
;
_space_group_IT_number 18
_symmetry_cell_setting orthorhombic
_symmetry_space_group_name_Hall 'P 2 2ab'
_symmetry_space_group_name_H-M 'P 21 21 2'
_atom_sites_solution_hydrogens geom
_atom_sites_solution_primary direct
_atom_sites_solution_secondary difmap
_audit_creation_method SHELXL-97
_cell_angle_alpha 90.00
_cell_angle_beta 90.00
_cell_angle_gamma 90.00
_cell_formula_units_Z 4
_cell_length_a 25.703(3)
_cell_length_b 26.433(3)
_cell_length_c 21.329(2)
_cell_measurement_reflns_used 5254
_cell_measurement_temperature 100(2)
_cell_measurement_theta_max 18.948
_cell_measurement_theta_min 2.206
_cell_volume 14491(3)
_computing_cell_refinement 'SAINT+ v. 6.01 (Bruker AXS, 2000)'
_computing_data_collection 'SMART v. 5.611 (Bruker AXS, 2000)'
_computing_data_reduction 'SAINT+ v. 6.01 (Bruker AXS, 2000)'
_computing_molecular_graphics 'XP program, SHELXTL v6.10,Bruker2000'
_computing_publication_material 'XCIF program, SHELXTLv6.10,BrukerAXS'
_computing_structure_refinement 'SHELXL-97 (Sheldrick, 2008)'
_computing_structure_solution 'SHELXS-97 (Sheldrick, 1997)'
_diffrn_ambient_temperature 100(2)
_diffrn_detector_area_resol_mean 8.26
_diffrn_measured_fraction_theta_full 0.995
_diffrn_measured_fraction_theta_max 0.995
_diffrn_measurement_device_type 'Bruker APEX CCD system'
_diffrn_measurement_method 'narrow \w frames'
_diffrn_radiation_monochromator graphite
_diffrn_radiation_source 'fine-focus sealed tube'
_diffrn_radiation_type MoK\a
_diffrn_radiation_wavelength 0.71073
_diffrn_reflns_av_R_equivalents 0.1072
_diffrn_reflns_av_sigmaI/netI 0.0860
_diffrn_reflns_limit_h_max 24
_diffrn_reflns_limit_h_min -24
_diffrn_reflns_limit_k_max 25
_diffrn_reflns_limit_k_min -25
_diffrn_reflns_limit_l_max 20
_diffrn_reflns_limit_l_min -20
_diffrn_reflns_number 68844
_diffrn_reflns_theta_full 20.14
_diffrn_reflns_theta_max 20.14
_diffrn_reflns_theta_min 1.23
_diffrn_standards_decay_% 'no decay'
_exptl_absorpt_coefficient_mu 2.749
_exptl_absorpt_correction_T_max 0.744
_exptl_absorpt_correction_T_min 0.505
_exptl_absorpt_correction_type multi-scan
_exptl_absorpt_process_details
; 
 SADABS: Area-Detector Absorption Correction. (1996) Bruker-AXS 
 within APEX2 package.                    
;
_exptl_crystal_colour yellow
_exptl_crystal_density_diffrn 1.619
_exptl_crystal_density_method 'not measured'
_exptl_crystal_description Plate
_exptl_crystal_F_000 6944
_exptl_crystal_size_max 0.220
_exptl_crystal_size_mid 0.157
_exptl_crystal_size_min 0.058
_platon_squeeze_details
;
 The total potential solvent accesible void volume (2275 \A3)  and 
 the electron count  (762 e in the unit cell) may agree with the 
 presence of twelve n-hexane molecules  (C6 H14). They have been 
 included in the chemical formula, F00 and density. 
;
_refine_diff_density_max 1.871
_refine_diff_density_min -2.008
_refine_diff_density_rms 0.193
_refine_ls_abs_structure_details 'Flack H D (1983), Acta Cryst. A39, 876-881'
_refine_ls_abs_structure_Flack 0.057(13)
_refine_ls_extinction_method none
_refine_ls_goodness_of_fit_ref 1.060
_refine_ls_hydrogen_treatment mixed
_refine_ls_matrix_type full
_refine_ls_number_parameters 615
_refine_ls_number_reflns 13738
_refine_ls_number_restraints 37
_refine_ls_restrained_S_all 1.062
_refine_ls_R_factor_all 0.1114
_refine_ls_R_factor_gt 0.0861
_refine_ls_shift/su_max 0.003
_refine_ls_shift/su_mean 0.000
_refine_ls_structure_factor_coef Fsqd
_refine_ls_weighting_details 'calc w=1/[\s^2^(Fo^2^)+(0.1401P)^2^+139.7014P] where P=(Fo^2^+2Fc^2^)/3'
_refine_ls_weighting_scheme calc
_refine_ls_wR_factor_gt 0.2308
_refine_ls_wR_factor_ref 0.2468
_reflns_number_gt 10041
_reflns_number_total 13738
_reflns_threshold_expression >2sigma(I)
_cod_data_source_file om301089c_si_002.cif
_cod_data_source_block cmpnd_11
_cod_depositor_comments
;
The following automatic conversions were performed:

'_symmetry_cell_setting' value 'Orthorhombic' changed to
'orthorhombic' according to
/home/saulius/struct/CIF-dictionaries/cif_core.dic dictionary named
'cif_core.dic' version 2.4.2 from 2011-04-26.

Automatic conversion script
Id: cif_fix_values 1891 2012-01-12 08:04:46Z andrius 
;
_cod_original_cell_volume 14491(2)
_cod_original_sg_symbol_H-M P21212
_cod_database_code 4080340

loop_
_symmetry_equiv_pos_as_xyz
'x, y, z'
'-x, -y, z'
'-x+1/2, y+1/2, -z'
'x+1/2, -y+1/2, -z'

loop_
_atom_site_label
_atom_site_type_symbol
_atom_site_fract_x
_atom_site_fract_y
_atom_site_fract_z
_atom_site_U_iso_or_equiv
_atom_site_adp_type
_atom_site_occupancy
_atom_site_symmetry_multiplicity
_atom_site_calc_flag
_atom_site_refinement_flags
Ir1 Ir 0.72469(4) 0.86850(3) 0.49357(5) 0.0342(3) Uani 1 1 d D
H1 H 0.673(4) 0.900(6) 0.481(9) 0.041 Uiso 1 1 d D
P1 P 0.6836(3) 0.7958(3) 0.4545(3) 0.046(2) Uani 1 1 d .
P2 P 0.7303(3) 0.8898(2) 0.3901(3) 0.0359(17) Uani 1 1 d .
P3 P 0.7663(3) 0.9399(2) 0.5347(3) 0.0332(16) Uani 1 1 d .
N N 0.7053(7) 0.8537(7) 0.5846(9) 0.032(5) Uiso 1 1 d .
O1 O 0.7194(6) 0.8351(6) 0.6914(7) 0.039(4) Uiso 1 1 d .
O2 O 0.8020(6) 0.8284(5) 0.5117(8) 0.042(4) Uani 1 1 d .
C1 C 0.7105(7) 0.7368(6) 0.4824(9) 0.055(8) Uiso 1 1 d G
C2 C 0.7509(7) 0.7145(7) 0.4491(7) 0.054(8) Uiso 1 1 d G
H2 H 0.7622 0.7290 0.4106 0.065 Uiso 1 1 calc R
C3 C 0.7748(7) 0.6712(8) 0.4720(10) 0.107(13) Uiso 1 1 d G
H3 H 0.8025 0.6560 0.4492 0.128 Uiso 1 1 calc R
C4 C 0.7583(8) 0.6500(6) 0.5283(10) 0.078(10) Uiso 1 1 d G
H4 H 0.7747 0.6204 0.5440 0.093 Uiso 1 1 calc R
C5 C 0.7179(8) 0.6723(7) 0.5616(8) 0.079(10) Uiso 1 1 d G
H5 H 0.7066 0.6579 0.6001 0.095 Uiso 1 1 calc R
C6 C 0.6940(7) 0.7157(7) 0.5387(9) 0.081(10) Uiso 1 1 d G
H6 H 0.6663 0.7309 0.5615 0.097 Uiso 1 1 calc R
C7 C 0.6132(5) 0.7920(7) 0.4641(9) 0.045(7) Uiso 1 1 d G
C8 C 0.5833(8) 0.8357(6) 0.4676(9) 0.069(9) Uiso 1 1 d G
H8 H 0.5995 0.8679 0.4653 0.082 Uiso 1 1 calc R
C9 C 0.5296(7) 0.8323(7) 0.4745(10) 0.097(12) Uiso 1 1 d G
H9 H 0.5092 0.8621 0.4769 0.116 Uiso 1 1 calc R
C10 C 0.5059(5) 0.7851(9) 0.4779(11) 0.112(13) Uiso 1 1 d G
H10 H 0.4692 0.7827 0.4826 0.134 Uiso 1 1 calc R
C11 C 0.5358(7) 0.7414(7) 0.4744(10) 0.083(11) Uiso 1 1 d G
H11 H 0.5196 0.7091 0.4767 0.100 Uiso 1 1 calc R
C12 C 0.5894(7) 0.7448(6) 0.4675(9) 0.061(8) Uiso 1 1 d G
H12 H 0.6099 0.7149 0.4651 0.074 Uiso 1 1 calc R
C13 C 0.6921(8) 0.7956(8) 0.3674(10) 0.022(5) Uiso 1 1 d .
H13 H 0.7288 0.7857 0.3577 0.027 Uiso 1 1 calc R
C13B C 0.6554(10) 0.7566(10) 0.3368(12) 0.049(7) Uiso 1 1 d .
H13A H 0.6195 0.7690 0.3389 0.073 Uiso 1 1 calc R
H13B H 0.6580 0.7243 0.3591 0.073 Uiso 1 1 calc R
H13C H 0.6653 0.7518 0.2928 0.073 Uiso 1 1 calc R
C14 C 0.6838(10) 0.8520(9) 0.3467(12) 0.043(7) Uiso 1 1 d .
H14 H 0.6480 0.8626 0.3595 0.052 Uiso 1 1 calc R
C14B C 0.6882(9) 0.8566(9) 0.2709(10) 0.035(6) Uiso 1 1 d .
H14A H 0.7210 0.8415 0.2568 0.052 Uiso 1 1 calc R
H14B H 0.6871 0.8923 0.2587 0.052 Uiso 1 1 calc R
H14C H 0.6590 0.8386 0.2514 0.052 Uiso 1 1 calc R
C15 C 0.7104(6) 0.9543(5) 0.3708(8) 0.039(6) Uiso 1 1 d G
C16 C 0.6576(5) 0.9659(6) 0.3713(8) 0.051(8) Uiso 1 1 d G
H16 H 0.6327 0.9399 0.3784 0.062 Uiso 1 1 calc R
C17 C 0.6413(5) 1.0153(7) 0.3613(9) 0.068(9) Uiso 1 1 d G
H17 H 0.6053 1.0233 0.3616 0.081 Uiso 1 1 calc R
C18 C 0.6778(6) 1.0533(5) 0.3509(9) 0.057(8) Uiso 1 1 d G
H18 H 0.6667 1.0871 0.3440 0.068 Uiso 1 1 calc R
C19 C 0.7306(6) 1.0417(5) 0.3504(8) 0.059(8) Uiso 1 1 d G
H19 H 0.7555 1.0676 0.3433 0.070 Uiso 1 1 calc R
C20 C 0.7469(5) 0.9922(6) 0.3604(8) 0.039(6) Uiso 1 1 d G
H20 H 0.7829 0.9843 0.3601 0.046 Uiso 1 1 calc R
C21 C 0.7911(5) 0.8779(6) 0.3458(7) 0.036(7) Uiso 1 1 d G
C22 C 0.8240(6) 0.8401(6) 0.3676(6) 0.042(7) Uiso 1 1 d G
H22 H 0.8154 0.8219 0.4046 0.051 Uiso 1 1 calc R
C23 C 0.8696(6) 0.8289(6) 0.3353(8) 0.056(8) Uiso 1 1 d G
H23 H 0.8921 0.8031 0.3502 0.067 Uiso 1 1 calc R
C24 C 0.8822(5) 0.8556(6) 0.2812(7) 0.047(7) Uiso 1 1 d G
H24 H 0.9133 0.8479 0.2592 0.056 Uiso 1 1 calc R
C25 C 0.8492(6) 0.8934(6) 0.2594(6) 0.059(8) Uiso 1 1 d G
H25 H 0.8578 0.9116 0.2224 0.071 Uiso 1 1 calc R
C26 C 0.8037(6) 0.9045(5) 0.2917(7) 0.044(7) Uiso 1 1 d G
H26 H 0.7812 0.9303 0.2768 0.053 Uiso 1 1 calc R
C27 C 0.7235(6) 0.9891(5) 0.5659(7) 0.034(6) Uiso 1 1 d G
C28 C 0.6801(6) 1.0042(6) 0.5319(6) 0.047(7) Uiso 1 1 d G
H28 H 0.6714 0.9877 0.4938 0.056 Uiso 1 1 calc R
C29 C 0.6492(5) 1.0437(6) 0.5538(8) 0.049(7) Uiso 1 1 d G
H29 H 0.6195 1.0540 0.5306 0.059 Uiso 1 1 calc R
C30 C 0.6619(6) 1.0680(6) 0.6096(8) 0.075(10) Uiso 1 1 d G
H30 H 0.6408 1.0949 0.6245 0.090 Uiso 1 1 calc R
C31 C 0.7053(7) 1.0528(6) 0.6435(7) 0.056(8) Uiso 1 1 d G
H31 H 0.7140 1.0694 0.6816 0.067 Uiso 1 1 calc R
C32 C 0.7362(5) 1.0134(6) 0.6216(7) 0.047(7) Uiso 1 1 d G
H32 H 0.7659 1.0030 0.6448 0.056 Uiso 1 1 calc R
C33 C 0.8140(5) 0.9712(6) 0.4881(7) 0.046(7) Uiso 1 1 d G
C34 C 0.8168(6) 1.0236(6) 0.4836(8) 0.053(7) Uiso 1 1 d G
H34 H 0.7923 1.0440 0.5053 0.064 Uiso 1 1 calc R
C35 C 0.8554(7) 1.0461(5) 0.4474(9) 0.093(12) Uiso 1 1 d G
H35 H 0.8573 1.0819 0.4444 0.112 Uiso 1 1 calc R
C36 C 0.8912(6) 1.0162(6) 0.4157(8) 0.050(7) Uiso 1 1 d G
H36 H 0.9176 1.0315 0.3910 0.060 Uiso 1 1 calc R
C37 C 0.8885(6) 0.9638(6) 0.4202(7) 0.051(8) Uiso 1 1 d G
H37 H 0.9130 0.9433 0.3985 0.061 Uiso 1 1 calc R
C38 C 0.8499(6) 0.9413(4) 0.4563(8) 0.044(7) Uiso 1 1 d G
H38 H 0.8480 0.9055 0.4594 0.052 Uiso 1 1 calc R
C39 C 0.8021(9) 0.9214(9) 0.6007(12) 0.041(7) Uiso 1 1 d .
C40 C 0.8528(10) 0.9473(11) 0.6138(14) 0.059(8) Uiso 1 1 d .
H40 H 0.8632 0.9757 0.5895 0.071 Uiso 1 1 calc R
C41 C 0.8872(11) 0.9281(10) 0.6657(13) 0.054(8) Uiso 1 1 d .
H41 H 0.9207 0.9423 0.6728 0.064 Uiso 1 1 calc R
C42 C 0.8667(10) 0.8851(9) 0.7067(12) 0.043(7) Uiso 1 1 d .
H42 H 0.8875 0.8718 0.7396 0.051 Uiso 1 1 calc R
C43 C 0.8205(8) 0.8667(9) 0.6961(10) 0.030(6) Uiso 1 1 d .
H43 H 0.8072 0.8422 0.7244 0.036 Uiso 1 1 calc R
C44 C 0.7891(10) 0.8814(10) 0.6449(12) 0.044(7) Uiso 1 1 d .
C45 C 0.7355(10) 0.8580(10) 0.6374(12) 0.048(7) Uiso 1 1 d .
C46 C 0.6744(9) 0.8070(9) 0.6729(11) 0.033(6) Uiso 1 1 d .
H46 H 0.6836 0.7707 0.6653 0.039 Uiso 1 1 calc R
C47 C 0.6332(10) 0.8111(10) 0.7215(13) 0.055(8) Uiso 1 1 d .
H47 H 0.6272 0.7903 0.7570 0.065 Uiso 1 1 calc R
C48 C 0.6021(10) 0.8594(10) 0.6982(12) 0.046(7) Uiso 1 1 d .
C49 C 0.5684(10) 0.8884(10) 0.7252(14) 0.052(8) Uiso 1 1 d .
H49 H 0.5591 0.8796 0.7669 0.063 Uiso 1 1 calc R
C50 C 0.5450(12) 0.9291(12) 0.7014(15) 0.068(9) Uiso 1 1 d .
H50 H 0.5188 0.9475 0.7229 0.082 Uiso 1 1 calc R
C51 C 0.5636(13) 0.9423(14) 0.6395(18) 0.090(11) Uiso 1 1 d .
H51 H 0.5505 0.9720 0.6198 0.108 Uiso 1 1 calc R
C52 C 0.6004(9) 0.9126(9) 0.6079(12) 0.042(7) Uiso 1 1 d .
H52 H 0.6115 0.9213 0.5668 0.051 Uiso 1 1 calc R
C53 C 0.6208(9) 0.8691(9) 0.6388(11) 0.034(6) Uiso 1 1 d .
C54 C 0.6570(10) 0.8322(10) 0.6126(12) 0.048(7) Uiso 1 1 d .
H54 H 0.6393 0.8079 0.5836 0.058 Uiso 1 1 calc R
C55 C 0.8121(9) 0.7921(10) 0.5449(11) 0.038(7) Uiso 1 1 d .
H55 H 0.7847 0.7704 0.5578 0.045 Uiso 1 1 calc R
C56 C 0.8625(12) 0.7814(12) 0.5642(15) 0.067(9) Uiso 1 1 d .
C57 C 0.8747(16) 0.7408(15) 0.5969(18) 0.109(13) Uiso 1 1 d .
H57A H 0.8485 0.7172 0.6082 0.130 Uiso 1 1 calc R
H57B H 0.9098 0.7352 0.6090 0.130 Uiso 1 1 calc R
C58 C 0.9050(13) 0.8199(13) 0.5415(16) 0.088(11) Uiso 1 1 d .
H58A H 0.9298 0.8026 0.5139 0.132 Uiso 1 1 calc R
H58B H 0.9235 0.8336 0.5779 0.132 Uiso 1 1 calc R
H58C H 0.8883 0.8476 0.5185 0.132 Uiso 1 1 calc R
Ir11 Ir 0.78442(4) 0.01099(4) 0.99425(5) 0.0501(4) Uani 1 1 d D
H101 H 0.839(4) -0.014(7) 0.976(10) 0.060 Uiso 1 1 d D
P101 P 0.8213(4) 0.0866(3) 0.9559(3) 0.057(2) Uani 1 1 d .
P102 P 0.7831(3) -0.0113(2) 0.8911(3) 0.0469(19) Uani 1 1 d .
P103 P 0.7447(3) -0.0620(3) 1.0340(3) 0.056(2) Uani 1 1 d .
N101 N 0.7963(7) 0.0253(7) 1.0914(9) 0.039(5) Uiso 1 1 d .
O101 O 0.7900(7) 0.0380(7) 1.1914(9) 0.065(6) Uiso 1 1 d .
O102 O 0.7061(7) 0.0438(5) 1.0049(8) 0.063(6) Uani 1 1 d .
C101 C 0.7867(7) 0.1427(6) 0.9851(9) 0.048(7) Uiso 1 1 d G
C102 C 0.7438(8) 0.1602(8) 0.9519(8) 0.096(12) Uiso 1 1 d G
H102 H 0.7341 0.1444 0.9136 0.115 Uiso 1 1 calc R
C103 C 0.7150(7) 0.2007(9) 0.9747(10) 0.120(14) Uiso 1 1 d G
H103 H 0.6857 0.2127 0.9520 0.144 Uiso 1 1 calc R
C104 C 0.7291(8) 0.2238(7) 1.0307(10) 0.071(9) Uiso 1 1 d G
H104 H 0.7095 0.2515 1.0463 0.085 Uiso 1 1 calc R
C105 C 0.7720(9) 0.2063(7) 1.0639(8) 0.102(12) Uiso 1 1 d G
H105 H 0.7817 0.2221 1.1022 0.122 Uiso 1 1 calc R
C106 C 0.8008(6) 0.1658(7) 1.0411(9) 0.071(9) Uiso 1 1 d G
H106 H 0.8301 0.1538 1.0638 0.085 Uiso 1 1 calc R
C107 C 0.8886(6) 0.0990(8) 0.9704(10) 0.063(9) Uiso 1 1 d G
C108 C 0.9239(7) 0.0596(6) 0.9771(10) 0.081(10) Uiso 1 1 d G
H108 H 0.9119 0.0256 0.9781 0.097 Uiso 1 1 calc R
C109 C 0.9768(7) 0.0698(7) 0.9824(10) 0.072(9) Uiso 1 1 d G
H109 H 1.0009 0.0429 0.9869 0.087 Uiso 1 1 calc R
C110 C 0.9943(6) 0.1196(8) 0.9809(10) 0.091(11) Uiso 1 1 d G
H110 H 1.0304 0.1266 0.9845 0.109 Uiso 1 1 calc R
C111 C 0.9590(8) 0.1590(6) 0.9742(10) 0.071(9) Uiso 1 1 d G
H111 H 0.9709 0.1930 0.9732 0.086 Uiso 1 1 calc R
C112 C 0.9061(7) 0.1487(7) 0.9690(10) 0.104(13) Uiso 1 1 d G
H112 H 0.8820 0.1757 0.9644 0.124 Uiso 1 1 calc R
C113 C 0.8177(12) 0.0864(10) 0.8734(13) 0.060(8) Uiso 1 1 d .
H113 H 0.7799 0.0922 0.8649 0.072 Uiso 1 1 calc R
C114 C 0.8277(10) 0.0325(9) 0.8459(11) 0.038(7) Uiso 1 1 d .
H114 H 0.8639 0.0232 0.8588 0.045 Uiso 1 1 calc R
C11C C 0.8260(9) 0.0257(9) 0.7742(11) 0.040(7) Uiso 1 1 d .
H11A H 0.7968 0.0452 0.7569 0.061 Uiso 1 1 calc R
H11B H 0.8213 -0.0102 0.7641 0.061 Uiso 1 1 calc R
H11C H 0.8586 0.0378 0.7558 0.061 Uiso 1 1 calc R
C11E C 0.8466(11) 0.1322(11) 0.8338(14) 0.069(9) Uiso 1 1 d .
H11D H 0.8812 0.1385 0.8515 0.103 Uiso 1 1 calc R
H11E H 0.8258 0.1632 0.8366 0.103 Uiso 1 1 calc R
H11F H 0.8501 0.1222 0.7897 0.103 Uiso 1 1 calc R
C115 C 0.8107(6) -0.0738(5) 0.8759(8) 0.041(7) Uiso 1 1 d G
C116 C 0.8643(6) -0.0808(5) 0.8771(8) 0.049(7) Uiso 1 1 d G
H116 H 0.8868 -0.0525 0.8820 0.059 Uiso 1 1 calc R
C117 C 0.8850(5) -0.1292(6) 0.8713(8) 0.060(8) Uiso 1 1 d G
H117 H 0.9216 -0.1339 0.8721 0.072 Uiso 1 1 calc R
C118 C 0.8521(6) -0.1705(5) 0.8642(9) 0.049(7) Uiso 1 1 d G
H118 H 0.8663 -0.2036 0.8602 0.059 Uiso 1 1 calc R
C119 C 0.7985(6) -0.1635(5) 0.8629(9) 0.065(9) Uiso 1 1 d G
H119 H 0.7761 -0.1918 0.8580 0.078 Uiso 1 1 calc R
C120 C 0.7778(4) -0.1152(6) 0.8687(8) 0.048(7) Uiso 1 1 d G
H120 H 0.7412 -0.1104 0.8679 0.058 Uiso 1 1 calc R
C121 C 0.7241(5) -0.0060(6) 0.8454(7) 0.043(7) Uiso 1 1 d G
C122 C 0.6890(7) 0.0316(6) 0.8625(7) 0.078(10) Uiso 1 1 d G
H122 H 0.6957 0.0521 0.8982 0.094 Uiso 1 1 calc R
C123 C 0.6441(6) 0.0392(6) 0.8275(8) 0.052(8) Uiso 1 1 d G
H123 H 0.6201 0.0649 0.8392 0.063 Uiso 1 1 calc R
C124 C 0.6342(5) 0.0092(6) 0.7753(7) 0.046(7) Uiso 1 1 d G
H124 H 0.6035 0.0143 0.7513 0.055 Uiso 1 1 calc R
C125 C 0.6693(6) -0.0284(6) 0.7582(6) 0.042(7) Uiso 1 1 d G
H125 H 0.6625 -0.0489 0.7225 0.050 Uiso 1 1 calc R
C126 C 0.7142(5) -0.0360(5) 0.7932(7) 0.040(7) Uiso 1 1 d G
H126 H 0.7381 -0.0617 0.7815 0.048 Uiso 1 1 calc R
C127 C 0.7006(6) -0.0990(6) 0.9863(8) 0.062(8) Uiso 1 1 d G
C128 C 0.7019(6) -0.1514(6) 0.9802(8) 0.061(8) Uiso 1 1 d G
H128 H 0.7277 -0.1705 1.0015 0.073 Uiso 1 1 calc R
C129 C 0.6653(7) -0.1758(5) 0.9429(8) 0.049(7) Uiso 1 1 d G
H129 H 0.6661 -0.2115 0.9388 0.058 Uiso 1 1 calc R
C130 C 0.6274(6) -0.1478(6) 0.9118(8) 0.050(7) Uiso 1 1 d G
H130 H 0.6024 -0.1645 0.8863 0.061 Uiso 1 1 calc R
C131 C 0.6262(6) -0.0955(6) 0.9179(8) 0.069(9) Uiso 1 1 d G
H131 H 0.6004 -0.0764 0.8966 0.083 Uiso 1 1 calc R
C132 C 0.6628(7) -0.0711(5) 0.9551(9) 0.069(9) Uiso 1 1 d G
H132 H 0.6620 -0.0353 0.9593 0.082 Uiso 1 1 calc R
C133 C 0.7891(6) -0.1103(5) 1.0668(7) 0.035(6) Uiso 1 1 d G
C134 C 0.7777(6) -0.1342(6) 1.1232(7) 0.073(9) Uiso 1 1 d G
H134 H 0.7488 -0.1234 1.1475 0.088 Uiso 1 1 calc R
C135 C 0.8086(7) -0.1739(6) 1.1440(6) 0.043(7) Uiso 1 1 d G
H135 H 0.8008 -0.1903 1.1826 0.052 Uiso 1 1 calc R
C136 C 0.8509(6) -0.1898(6) 1.1085(8) 0.060(8) Uiso 1 1 d G
H136 H 0.8720 -0.2169 1.1227 0.071 Uiso 1 1 calc R
C137 C 0.8623(5) -0.1659(6) 1.0521(8) 0.063(9) Uiso 1 1 d G
H137 H 0.8912 -0.1767 1.0278 0.076 Uiso 1 1 calc R
C138 C 0.8314(6) -0.1261(6) 1.0312(6) 0.044(7) Uiso 1 1 d G
H138 H 0.8392 -0.1098 0.9927 0.052 Uiso 1 1 calc R
C139 C 0.6984(10) -0.0452(10) 1.1019(13) 0.050(7) Uiso 1 1 d .
C140 C 0.6473(13) -0.0703(14) 1.1089(18) 0.092(11) Uiso 1 1 d .
H140 H 0.6346 -0.0956 1.0812 0.110 Uiso 1 1 calc R
C141 C 0.6217(11) -0.0535(11) 1.1577(13) 0.055(8) Uiso 1 1 d .
H141 H 0.5886 -0.0677 1.1672 0.066 Uiso 1 1 calc R
C142 C 0.6395(15) -0.0194(15) 1.192(2) 0.105(13) Uiso 1 1 d .
H142 H 0.6194 -0.0131 1.2287 0.126 Uiso 1 1 calc R
C143 C 0.6800(11) 0.0088(12) 1.1873(14) 0.061(8) Uiso 1 1 d .
H143 H 0.6854 0.0368 1.2144 0.073 Uiso 1 1 calc R
C144 C 0.7144(11) -0.0030(11) 1.1423(13) 0.059(8) Uiso 1 1 d .
C145 C 0.7673(10) 0.0184(9) 1.1380(12) 0.042(7) Uiso 1 1 d .
C146 C 0.8317(12) 0.0670(13) 1.1793(15) 0.077(10) Uiso 1 1 d .
H146 H 0.8234 0.1037 1.1748 0.092 Uiso 1 1 calc R
C147 C 0.8723(11) 0.0555(11) 1.2307(15) 0.066(9) Uiso 1 1 d .
H147 H 0.8773 0.0707 1.2706 0.079 Uiso 1 1 calc R
C148 C 0.9025(8) 0.0124(8) 1.1986(10) 0.029(6) Uiso 1 1 d .
C149 C 0.9403(11) -0.0200(11) 1.2246(15) 0.069(9) Uiso 1 1 d .
H149 H 0.9522 -0.0130 1.2658 0.083 Uiso 1 1 calc R
C150 C 0.9599(13) -0.0590(13) 1.1954(16) 0.076(10) Uiso 1 1 d .
H150 H 0.9818 -0.0832 1.2151 0.091 Uiso 1 1 calc R
C151 C 0.9453(11) -0.0615(11) 1.1316(14) 0.058(8) Uiso 1 1 d .
H151 H 0.9614 -0.0872 1.1073 0.070 Uiso 1 1 calc R
C152 C 0.9116(11) -0.0320(11) 1.1020(14) 0.060(8) Uiso 1 1 d .
H152 H 0.9027 -0.0372 1.0592 0.072 Uiso 1 1 calc R
C153 C 0.8895(10) 0.0083(11) 1.1384(13) 0.052(8) Uiso 1 1 d .
C154 C 0.8523(10) 0.0437(11) 1.1219(13) 0.053(8) Uiso 1 1 d .
H154 H 0.8683 0.0703 1.0948 0.064 Uiso 1 1 calc R
C155 C 0.6921(13) 0.0815(13) 1.0456(16) 0.076(10) Uiso 1 1 d .
H155 H 0.7185 0.0921 1.0737 0.091 Uiso 1 1 calc R
C156 C 0.644(3) 0.107(3) 1.052(3) 0.21(3) Uiso 1 1 d .
C157 C 0.6187(16) 0.1336(15) 1.093(2) 0.116(14) Uiso 1 1 d .
H15A H 0.6339 0.1407 1.1322 0.139 Uiso 1 1 calc R
H15B H 0.5851 0.1463 1.0828 0.139 Uiso 1 1 calc R
C158 C 0.5937(15) 0.0574(14) 1.018(2) 0.117(14) Uiso 1 1 d .
H15C H 0.5886 0.0301 1.0487 0.176 Uiso 1 1 calc R
H15D H 0.6071 0.0432 0.9789 0.176 Uiso 1 1 calc R
H15E H 0.5604 0.0742 1.0102 0.176 Uiso 1 1 calc R
Sb1 Sb 0.71744(17) 0.19174(8) 0.24571(10) 0.1090(12) Uani 1 1 d D
Sb2 Sb 0.19425(14) 0.31364(10) 0.24268(12) 0.1041(11) Uani 1 1 d D
Sb3 Sb 0.5000 0.5000 0.21206(14) 0.0948(14) Uani 1 2 d SD
Sb4 Sb 0.5000 0.0000 0.45725(19) 0.177(3) Uani 1 2 d SD
Sb5 Sb 0.94928(15) 0.20113(14) 0.14972(18) 0.0484(10) Uani 0.50 1 d PD
Sb6 Sb 0.95816(15) 0.16607(15) 0.36431(18) 0.0539(11) Uani 0.50 1 d PD
F1 F 0.7287(10) 0.1422(8) 0.1847(10) 0.145(2) Uiso 1 1 d D
F2 F 0.7247(10) 0.2399(8) 0.3125(10) 0.145(2) Uiso 1 1 d D
F3 F 0.6714(9) 0.2209(9) 0.1866(11) 0.145(2) Uiso 1 1 d D
F4 F 0.7577(9) 0.1505(9) 0.2975(11) 0.145(2) Uiso 1 1 d D
F5 F 0.7698(8) 0.2328(9) 0.2149(12) 0.145(2) Uiso 1 1 d D
F6 F 0.6604(8) 0.1526(9) 0.2763(12) 0.145(2) Uiso 1 1 d D
F7 F 0.2506(8) 0.2771(9) 0.2051(9) 0.145(2) Uiso 1 1 d D
F8 F 0.1436(8) 0.3569(8) 0.2705(11) 0.145(2) Uiso 1 1 d D
F9 F 0.1425(8) 0.2670(9) 0.2358(11) 0.145(2) Uiso 1 1 d D
F10 F 0.2324(9) 0.3734(8) 0.2288(12) 0.145(2) Uiso 1 1 d D
F11 F 0.2141(7) 0.2941(8) 0.3194(7) 0.145(2) Uiso 1 1 d D
F12 F 0.1724(10) 0.3247(10) 0.1589(8) 0.145(2) Uiso 1 1 d D
F13 F 0.4585(9) 0.4810(9) 0.2793(10) 0.145(2) Uiso 1 1 d D
F14 F 0.5341(9) 0.4372(7) 0.2149(13) 0.145(2) Uiso 1 1 d D
F15 F 0.5569(8) 0.5296(9) 0.1691(12) 0.145(2) Uiso 1 1 d D
F19 F 0.5000 0.0000 0.5451(9) 0.145(2) Uiso 1 2 d SD
F20 F 0.5000 0.0000 0.3700(9) 0.145(2) Uiso 1 2 d SD
F21 F 0.5426(9) 0.0589(8) 0.4378(13) 0.145(2) Uiso 1 1 d D
F22 F 0.4358(7) 0.0329(9) 0.4614(12) 0.145(2) Uiso 1 1 d D
F25 F 0.9359(19) 0.1332(9) 0.133(2) 0.145(2) Uiso 0.50 1 d PD
F26 F 0.9586(19) 0.2681(10) 0.179(2) 0.145(2) Uiso 0.50 1 d PD
F27 F 0.8824(12) 0.203(2) 0.189(2) 0.145(2) Uiso 0.50 1 d PD
F28 F 1.0168(11) 0.206(2) 0.118(2) 0.145(2) Uiso 0.50 1 d PD
F29 F 0.9213(18) 0.2391(17) 0.0830(18) 0.145(2) Uiso 0.50 1 d PD
F30 F 0.9852(18) 0.1740(18) 0.2189(17) 0.145(2) Uiso 0.50 1 d PD
F31 F 0.9279(18) 0.1458(19) 0.4407(15) 0.145(2) Uiso 0.50 1 d PD
F32 F 0.9826(19) 0.1855(19) 0.2856(14) 0.145(2) Uiso 0.50 1 d PD
F33 F 1.0191(12) 0.1872(19) 0.405(2) 0.145(2) Uiso 0.50 1 d PD
F34 F 0.8898(9) 0.1614(18) 0.343(2) 0.145(2) Uiso 0.50 1 d PD
F35 F 0.9793(14) 0.1167(19) 0.372(2) 0.145(2) Uiso 0.50 1 d PD
F36 F 0.9294(18) 0.2302(11) 0.375(3) 0.145(2) Uiso 0.50 1 d PD
Cl1 Cl 1.0298(5) 0.3156(5) 0.0728(6) 0.016(3) Uiso 0.40 1 d P
Cl2 Cl 1.0208(7) 0.3830(7) 0.1296(9) 0.068(5) Uiso 0.40 1 d P
Cl3 Cl 0.5435(8) 0.8714(8) 0.2905(10) 0.042(5) Uiso 0.30 1 d P
Cl4 Cl 0.4725(10) 0.9239(9) 0.2199(12) 0.062(7) Uiso 0.30 1 d P
Cl5 Cl 0.0980(7) 0.3006(7) 0.4162(9) 0.030(5) Uiso 0.30 1 d P
Cl6 Cl 0.0278(10) 0.2893(10) 0.3088(12) 0.064(7) Uiso 0.30 1 d P

loop_
_atom_site_aniso_label
_atom_site_aniso_U_11
_atom_site_aniso_U_22
_atom_site_aniso_U_33
_atom_site_aniso_U_23
_atom_site_aniso_U_13
_atom_site_aniso_U_12
Ir1 0.0476(6) 0.0251(5) 0.0298(6) 0.0023(5) 0.0000(6) -0.0007(5)
P1 0.077(6) 0.036(4) 0.026(4) -0.003(3) 0.008(4) -0.010(4)
P2 0.047(4) 0.021(4) 0.039(4) -0.001(3) 0.004(4) -0.003(3)
P3 0.045(4) 0.020(4) 0.034(4) 0.007(3) -0.003(3) 0.005(3)
O2 0.057(10) 0.023(9) 0.046(11) 0.009(9) 0.018(9) 0.002(7)
Ir11 0.0920(8) 0.0319(6) 0.0264(6) -0.0011(5) -0.0049(7) 0.0055(5)
P101 0.123(7) 0.023(4) 0.025(4) -0.003(3) -0.006(4) 0.000(4)
P102 0.092(6) 0.018(4) 0.031(4) 0.004(3) 0.000(4) 0.003(4)
P103 0.081(6) 0.056(5) 0.029(4) 0.005(4) 0.005(4) 0.020(4)
O102 0.143(17) 0.023(9) 0.023(9) -0.001(9) -0.037(12) 0.011(9)
Sb1 0.256(4) 0.0329(13) 0.0377(13) 0.0054(10) 0.0125(19) -0.0033(18)
Sb2 0.171(3) 0.0692(19) 0.0725(18) -0.0142(14) 0.0119(18) -0.0125(18)
Sb3 0.072(2) 0.169(4) 0.0436(19) 0.000 0.000 0.057(2)
Sb4 0.148(4) 0.327(8) 0.057(3) 0.000 0.000 0.165(5)
Sb5 0.058(2) 0.036(2) 0.051(3) -0.0068(19) -0.012(2) 0.0029(19)
Sb6 0.064(3) 0.050(3) 0.048(3) -0.014(2) 0.022(2) -0.014(2)

loop_
_atom_type_symbol
_atom_type_description
_atom_type_scat_dispersion_real
_atom_type_scat_dispersion_imag
_atom_type_scat_source
C C 0.0033 0.0016 'International Tables Vol C Tables 4.2.6.8 and 6.1.1.4'
H H 0.0000 0.0000 'International Tables Vol C Tables 4.2.6.8 and 6.1.1.4'
N N 0.0061 0.0033 'International Tables Vol C Tables 4.2.6.8 and 6.1.1.4'
O O 0.0106 0.0060 'International Tables Vol C Tables 4.2.6.8 and 6.1.1.4'
F F 0.0171 0.0103 'International Tables Vol C Tables 4.2.6.8 and 6.1.1.4'
P P 0.1023 0.0942 'International Tables Vol C Tables 4.2.6.8 and 6.1.1.4'
Sb Sb -0.5866 1.5461 'International Tables Vol C Tables 4.2.6.8 and 6.1.1.4'
Ir Ir -1.4442 7.9887 'International Tables Vol C Tables 4.2.6.8 and 6.1.1.4'
Cl Cl 0.1484 0.1585 'International Tables Vol C Tables 4.2.6.8 and 6.1.1.4'

loop_
_geom_angle_atom_site_label_1
_geom_angle_atom_site_label_2
_geom_angle_atom_site_label_3
_geom_angle
_geom_angle_site_symmetry_1
_geom_angle_site_symmetry_3
N Ir1 P2 169.1(5) . .
N Ir1 O2 87.8(6) . .
P2 Ir1 O2 102.9(4) . .
N Ir1 P3 84.8(5) . .
P2 Ir1 P3 97.8(2) . .
O2 Ir1 P3 85.1(4) . .
N Ir1 P1 94.0(5) . .
P2 Ir1 P1 83.5(2) . .
O2 Ir1 P1 94.1(4) . .
P3 Ir1 P1 178.6(2) . .
N Ir1 H1 93(7) . .
P2 Ir1 H1 76(7) . .
O2 Ir1 H1 176(7) . .
P3 Ir1 H1 91(7) . .
P1 Ir1 H1 89(7) . .
C1 P1 C7 107.2(9) . .
C1 P1 C13 106.3(9) . .
C7 P1 C13 103.1(9) . .
C1 P1 Ir1 114.7(7) . .
C7 P1 Ir1 116.9(7) . .
C13 P1 Ir1 107.6(7) . .
C14 P2 C15 102.4(10) . .
C14 P2 C21 101.7(10) . .
C15 P2 C21 106.3(8) . .
C14 P2 Ir1 108.5(8) . .
C15 P2 Ir1 115.4(6) . .
C21 P2 Ir1 120.3(6) . .
C39 P3 C33 102.6(10) . .
C39 P3 C27 102.9(10) . .
C33 P3 C27 106.7(8) . .
C39 P3 Ir1 108.4(9) . .
C33 P3 Ir1 118.7(6) . .
C27 P3 Ir1 115.8(6) . .
C45 N C54 100.1(19) . .
C45 N Ir1 128.7(16) . .
C54 N Ir1 131.0(15) . .
C45 O1 C46 104.1(17) . .
C55 O2 Ir1 130.5(15) . .
C2 C1 C6 120.0 . .
C2 C1 P1 118.9(11) . .
C6 C1 P1 120.9(11) . .
C1 C2 C3 120.0 . .
C1 C2 H2 120.0 . .
C3 C2 H2 120.0 . .
C2 C3 C4 120.0 . .
C2 C3 H3 120.0 . .
C4 C3 H3 120.0 . .
C5 C4 C3 120.0 . .
C5 C4 H4 120.0 . .
C3 C4 H4 120.0 . .
C4 C5 C6 120.0 . .
C4 C5 H5 120.0 . .
C6 C5 H5 120.0 . .
C5 C6 C1 120.0 . .
C5 C6 H6 120.0 . .
C1 C6 H6 120.0 . .
C8 C7 C12 120.0 . .
C8 C7 P1 120.6(11) . .
C12 C7 P1 119.4(11) . .
C7 C8 C9 120.0 . .
C7 C8 H8 120.0 . .
C9 C8 H8 120.0 . .
C8 C9 C10 120.0 . .
C8 C9 H9 120.0 . .
C10 C9 H9 120.0 . .
C9 C10 C11 120.0 . .
C9 C10 H10 120.0 . .
C11 C10 H10 120.0 . .
C12 C11 C10 120.0 . .
C12 C11 H11 120.0 . .
C10 C11 H11 120.0 . .
C11 C12 C7 120.0 . .
C11 C12 H12 120.0 . .
C7 C12 H12 120.0 . .
C13B C13 C14 115.6(18) . .
C13B C13 P1 110.6(15) . .
C14 C13 P1 105.1(15) . .
C13B C13 H13 108.4 . .
C14 C13 H13 108.4 . .
P1 C13 H13 108.4 . .
C13 C13B H13A 109.5 . .
C13 C13B H13B 109.5 . .
H13A C13B H13B 109.5 . .
C13 C13B H13C 109.5 . .
H13A C13B H13C 109.5 . .
H13B C13B H13C 109.5 . .
C13 C14 C14B 109.9(19) . .
C13 C14 P2 106.9(16) . .
C14B C14 P2 115.0(16) . .
C13 C14 H14 108.3 . .
C14B C14 H14 108.3 . .
P2 C14 H14 108.3 . .
C14 C14B H14A 109.5 . .
C14 C14B H14B 109.5 . .
H14A C14B H14B 109.5 . .
C14 C14B H14C 109.5 . .
H14A C14B H14C 109.5 . .
H14B C14B H14C 109.5 . .
C16 C15 C20 120.0 . .
C16 C15 P2 118.5(9) . .
C20 C15 P2 121.4(9) . .
C15 C16 C17 120.0 . .
C15 C16 H16 120.0 . .
C17 C16 H16 120.0 . .
C18 C17 C16 120.0 . .
C18 C17 H17 120.0 . .
C16 C17 H17 120.0 . .
C19 C18 C17 120.0 . .
C19 C18 H18 120.0 . .
C17 C18 H18 120.0 . .
C18 C19 C20 120.0 . .
C18 C19 H19 120.0 . .
C20 C19 H19 120.0 . .
C19 C20 C15 120.0 . .
C19 C20 H20 120.0 . .
C15 C20 H20 120.0 . .
C22 C21 C26 120.0 . .
C22 C21 P2 117.7(9) . .
C26 C21 P2 122.2(9) . .
C21 C22 C23 120.0 . .
C21 C22 H22 120.0 . .
C23 C22 H22 120.0 . .
C24 C23 C22 120.0 . .
C24 C23 H23 120.0 . .
C22 C23 H23 120.0 . .
C23 C24 C25 120.0 . .
C23 C24 H24 120.0 . .
C25 C24 H24 120.0 . .
C26 C25 C24 120.0 . .
C26 C25 H25 120.0 . .
C24 C25 H25 120.0 . .
C25 C26 C21 120.0 . .
C25 C26 H26 120.0 . .
C21 C26 H26 120.0 . .
C28 C27 C32 120.0 . .
C28 C27 P3 120.0(9) . .
C32 C27 P3 119.9(9) . .
C29 C28 C27 120.0 . .
C29 C28 H28 120.0 . .
C27 C28 H28 120.0 . .
C30 C29 C28 120.0 . .
C30 C29 H29 120.0 . .
C28 C29 H29 120.0 . .
C31 C30 C29 120.0 . .
C31 C30 H30 120.0 . .
C29 C30 H30 120.0 . .
C30 C31 C32 120.0 . .
C30 C31 H31 120.0 . .
C32 C31 H31 120.0 . .
C31 C32 C27 120.0 . .
C31 C32 H32 120.0 . .
C27 C32 H32 120.0 . .
C34 C33 C38 120.0 . .
C34 C33 P3 122.3(10) . .
C38 C33 P3 117.6(10) . .
C35 C34 C33 120.0 . .
C35 C34 H34 120.0 . .
C33 C34 H34 120.0 . .
C34 C35 C36 120.0 . .
C34 C35 H35 120.0 . .
C36 C35 H35 120.0 . .
C35 C36 C37 120.0 . .
C35 C36 H36 120.0 . .
C37 C36 H36 120.0 . .
C36 C37 C38 120.0 . .
C36 C37 H37 120.0 . .
C38 C37 H37 120.0 . .
C37 C38 C33 120.0 . .
C37 C38 H38 120.0 . .
C33 C38 H38 120.0 . .
C44 C39 C40 114(2) . .
C44 C39 P3 127.1(19) . .
C40 C39 P3 118.5(19) . .
C39 C40 C41 120(2) . .
C39 C40 H40 120.2 . .
C41 C40 H40 120.2 . .
C40 C41 C42 118(2) . .
C40 C41 H41 121.0 . .
C42 C41 H41 121.0 . .
C43 C42 C41 119(2) . .
C43 C42 H42 120.3 . .
C41 C42 H42 120.3 . .
C42 C43 C44 124(2) . .
C42 C43 H43 118.2 . .
C44 C43 H43 118.2 . .
C43 C44 C39 125(2) . .
C43 C44 C45 119(2) . .
C39 C44 C45 116(2) . .
O1 C45 N 119(2) . .
O1 C45 C44 111(2) . .
N C45 C44 129(2) . .
O1 C46 C47 110.3(19) . .
O1 C46 C54 104.2(18) . .
C47 C46 C54 110(2) . .
O1 C46 H46 110.6 . .
C47 C46 H46 110.6 . .
C54 C46 H46 110.6 . .
C46 C47 C48 102(2) . .
C46 C47 H47 129.2 . .
C48 C47 H47 129.2 . .
C49 C48 C53 122(3) . .
C49 C48 C47 133(3) . .
C53 C48 C47 105(2) . .
C48 C49 C50 128(3) . .
C48 C49 H49 116.2 . .
C50 C49 H49 116.2 . .
C49 C50 C51 113(3) . .
C49 C50 H50 123.4 . .
C51 C50 H50 123.4 . .
C52 C51 C50 122(3) . .
C52 C51 H51 119.2 . .
C50 C51 H51 119.2 . .
C51 C52 C53 119(3) . .
C51 C52 H52 120.7 . .
C53 C52 H52 120.7 . .
C48 C53 C52 117(2) . .
C48 C53 C54 117(2) . .
C52 C53 C54 127(2) . .
C53 C54 N 115(2) . .
C53 C54 C46 99(2) . .
N C54 C46 105.1(19) . .
C53 C54 H54 112.1 . .
N C54 H54 112.1 . .
C46 C54 H54 112.1 . .
O2 C55 C56 122(3) . .
O2 C55 H55 118.9 . .
C56 C55 H55 118.9 . .
C57 C56 C55 123(3) . .
C57 C56 C58 122(3) . .
C55 C56 C58 115(3) . .
C56 C57 H57A 120.0 . .
C56 C57 H57B 120.0 . .
H57A C57 H57B 120.0 . .
C56 C58 H58A 109.5 . .
C56 C58 H58B 109.5 . .
H58A C58 H58B 109.5 . .
C56 C58 H58C 109.5 . .
H58A C58 H58C 109.5 . .
H58B C58 H58C 109.5 . .
N101 Ir11 O102 87.8(6) . .
N101 Ir11 P102 171.3(5) . .
O102 Ir11 P102 100.8(5) . .
N101 Ir11 P103 81.8(6) . .
O102 Ir11 P103 83.6(5) . .
P102 Ir11 P103 97.5(3) . .
N101 Ir11 P101 97.4(6) . .
O102 Ir11 P101 94.0(5) . .
P102 Ir11 P101 83.7(2) . .
P103 Ir11 P101 177.5(3) . .
N101 Ir11 H101 101(8) . .
O102 Ir11 H101 172(8) . .
P102 Ir11 H101 71(8) . .
P103 Ir11 H101 97(8) . .
P101 Ir11 H101 85(8) . .
C113 P101 C107 102.9(13) . .
C113 P101 C101 108.3(12) . .
C107 P101 C101 105.2(10) . .
C113 P101 Ir11 108.9(10) . .
C107 P101 Ir11 119.0(8) . .
C101 P101 Ir11 111.8(7) . .
C121 P102 C115 107.5(8) . .
C121 P102 C114 100.8(10) . .
C115 P102 C114 103.1(10) . .
C121 P102 Ir11 120.8(6) . .
C115 P102 Ir11 113.6(6) . .
C114 P102 Ir11 108.9(8) . .
C127 P103 C133 103.0(9) . .
C127 P103 C139 99.2(11) . .
C133 P103 C139 104.8(10) . .
C127 P103 Ir11 121.0(7) . .
C133 P103 Ir11 116.0(6) . .
C139 P103 Ir11 110.6(9) . .
C145 N101 C154 104.5(19) . .
C145 N101 Ir11 131.1(17) . .
C154 N101 Ir11 124.1(14) . .
C146 O101 C145 113(2) . .
C155 O102 Ir11 126.3(18) . .
C102 C101 C106 120.0 . .
C102 C101 P101 118.7(12) . .
C106 C101 P101 121.2(12) . .
C101 C102 C103 120.0 . .
C101 C102 H102 120.0 . .
C103 C102 H102 120.0 . .
C102 C103 C104 120.0 . .
C102 C103 H103 120.0 . .
C104 C103 H103 120.0 . .
C105 C104 C103 120.0 . .
C105 C104 H104 120.0 . .
C103 C104 H104 120.0 . .
C104 C105 C106 120.0 . .
C104 C105 H105 120.0 . .
C106 C105 H105 120.0 . .
C105 C106 C101 120.0 . .
C105 C106 H106 120.0 . .
C101 C106 H106 120.0 . .
C108 C107 C112 120.0 . .
C108 C107 P101 120.8(12) . .
C112 C107 P101 118.9(12) . .
C109 C108 C107 120.0 . .
C109 C108 H108 120.0 . .
C107 C108 H108 120.0 . .
C108 C109 C110 120.0 . .
C108 C109 H109 120.0 . .
C110 C109 H109 120.0 . .
C111 C110 C109 120.0 . .
C111 C110 H110 120.0 . .
C109 C110 H110 120.0 . .
C110 C111 C112 120.0 . .
C110 C111 H111 120.0 . .
C112 C111 H111 120.0 . .
C111 C112 C107 120.0 . .
C111 C112 H112 120.0 . .
C107 C112 H112 120.0 . .
C114 C113 C11E 114(2) . .
C114 C113 P101 111.6(18) . .
C11E C113 P101 119(2) . .
C114 C113 H113 103.4 . .
C11E C113 H113 103.4 . .
P101 C113 H113 103.4 . .
C11C C114 C113 118(2) . .
C11C C114 P102 114.6(17) . .
C113 C114 P102 105.5(17) . .
C11C C114 H114 105.8 . .
C113 C114 H114 105.8 . .
P102 C114 H114 105.8 . .
C114 C11C H11A 109.5 . .
C114 C11C H11B 109.5 . .
H11A C11C H11B 109.5 . .
C114 C11C H11C 109.5 . .
H11A C11C H11C 109.5 . .
H11B C11C H11C 109.5 . .
C113 C11E H11D 109.5 . .
C113 C11E H11E 109.5 . .
H11D C11E H11E 109.5 . .
C113 C11E H11F 109.5 . .
H11D C11E H11F 109.5 . .
H11E C11E H11F 109.5 . .
C116 C115 C120 120.0 . .
C116 C115 P102 120.1(9) . .
C120 C115 P102 119.6(10) . .
C117 C116 C115 120.0 . .
C117 C116 H116 120.0 . .
C115 C116 H116 120.0 . .
C116 C117 C118 120.0 . .
C116 C117 H117 120.0 . .
C118 C117 H117 120.0 . .
C117 C118 C119 120.0 . .
C117 C118 H118 120.0 . .
C119 C118 H118 120.0 . .
C120 C119 C118 120.0 . .
C120 C119 H119 120.0 . .
C118 C119 H119 120.0 . .
C119 C120 C115 120.0 . .
C119 C120 H120 120.0 . .
C115 C120 H120 120.0 . .
C122 C121 C126 120.0 . .
C122 C121 P102 117.3(9) . .
C126 C121 P102 122.7(9) . .
C123 C122 C121 120.0 . .
C123 C122 H122 120.0 . .
C121 C122 H122 120.0 . .
C122 C123 C124 120.0 . .
C122 C123 H123 120.0 . .
C124 C123 H123 120.0 . .
C125 C124 C123 120.0 . .
C125 C124 H124 120.0 . .
C123 C124 H124 120.0 . .
C124 C125 C126 120.0 . .
C124 C125 H125 120.0 . .
C126 C125 H125 120.0 . .
C125 C126 C121 120.0 . .
C125 C126 H126 120.0 . .
C121 C126 H126 120.0 . .
C128 C127 C132 120.0 . .
C128 C127 P103 125.2(11) . .
C132 C127 P103 114.8(11) . .
C129 C128 C127 120.0 . .
C129 C128 H128 120.0 . .
C127 C128 H128 120.0 . .
C128 C129 C130 120.0 . .
C128 C129 H129 120.0 . .
C130 C129 H129 120.0 . .
C131 C130 C129 120.0 . .
C131 C130 H130 120.0 . .
C129 C130 H130 120.0 . .
C132 C131 C130 120.0 . .
C132 C131 H131 120.0 . .
C130 C131 H131 120.0 . .
C131 C132 C127 120.0 . .
C131 C132 H132 120.0 . .
C127 C132 H132 120.0 . .
C134 C133 C138 120.0 . .
C134 C133 P103 120.8(9) . .
C138 C133 P103 118.9(9) . .
C133 C134 C135 120.0 . .
C133 C134 H134 120.0 . .
C135 C134 H134 120.0 . .
C136 C135 C134 120.0 . .
C136 C135 H135 120.0 . .
C134 C135 H135 120.0 . .
C135 C136 C137 120.0 . .
C135 C136 H136 120.0 . .
C137 C136 H136 120.0 . .
C138 C137 C136 120.0 . .
C138 C137 H137 120.0 . .
C136 C137 H137 120.0 . .
C137 C138 C133 120.0 . .
C137 C138 H138 120.0 . .
C133 C138 H138 120.0 . .
C144 C139 C140 122(3) . .
C144 C139 P103 116(2) . .
C140 C139 P103 121(2) . .
C141 C140 C139 112(3) . .
C141 C140 H140 124.0 . .
C139 C140 H140 124.0 . .
C142 C141 C140 122(4) . .
C142 C141 H141 119.1 . .
C140 C141 H141 119.1 . .
C141 C142 C143 132(4) . .
C141 C142 H142 114.1 . .
C143 C142 H142 114.1 . .
C142 C143 C144 117(3) . .
C142 C143 H143 121.4 . .
C144 C143 H143 121.4 . .
C143 C144 C139 114(3) . .
C143 C144 C145 124(3) . .
C139 C144 C145 121(2) . .
N101 C145 O101 110(2) . .
N101 C145 C144 131(2) . .
O101 C145 C144 119(2) . .
O101 C146 C154 102(3) . .
O101 C146 C147 107(3) . .
C154 C146 C147 105(3) . .
O101 C146 H146 113.8 . .
C154 C146 H146 113.8 . .
C147 C146 H146 113.8 . .
C148 C147 C146 100(2) . .
C148 C147 H147 130.1 . .
C146 C147 H147 130.1 . .
C153 C148 C149 120(2) . .
C153 C148 C147 111(2) . .
C149 C148 C147 128(2) . .
C150 C149 C148 124(3) . .
C150 C149 H149 118.0 . .
C148 C149 H149 118.0 . .
C149 C150 C151 113(3) . .
C149 C150 H150 123.4 . .
C151 C150 H150 123.4 . .
C152 C151 C150 127(3) . .
C152 C151 H151 116.4 . .
C150 C151 H151 116.4 . .
C151 C152 C153 116(3) . .
C151 C152 H152 122.1 . .
C153 C152 H152 122.1 . .
C148 C153 C154 111(2) . .
C148 C153 C152 119(3) . .
C154 C153 C152 130(3) . .
C153 C154 C146 109(3) . .
C153 C154 N101 120(2) . .
C146 C154 N101 98(2) . .
C153 C154 H154 109.7 . .
C146 C154 H154 109.7 . .
N101 C154 H154 109.7 . .
O102 C155 C156 129(4) . .
O102 C155 H155 115.3 . .
C156 C155 H155 115.3 . .
C157 C156 C155 139(7) . .
C157 C156 C158 106(5) . .
C155 C156 C158 103(5) . .
C156 C157 H15A 120.0 . .
C156 C157 H15B 120.0 . .
H15A C157 H15B 120.0 . .
C156 C158 H15C 109.5 . .
C156 C158 H15D 109.5 . .
H15C C158 H15D 109.5 . .
C156 C158 H15E 109.5 . .
H15C C158 H15E 109.5 . .
H15D C158 H15E 109.5 . .
F5 Sb1 F4 98.6(12) . .
F5 Sb1 F1 93.0(12) . .
F4 Sb1 F1 85.2(11) . .
F5 Sb1 F3 88.8(11) . .
F4 Sb1 F3 168.3(11) . .
F1 Sb1 F3 85.3(11) . .
F5 Sb1 F6 176.5(12) . .
F4 Sb1 F6 84.7(11) . .
F1 Sb1 F6 88.7(11) . .
F3 Sb1 F6 88.2(12) . .
F5 Sb1 F2 78.7(11) . .
F4 Sb1 F2 83.9(11) . .
F1 Sb1 F2 165.1(12) . .
F3 Sb1 F2 106.6(11) . .
F6 Sb1 F2 100.4(11) . .
F11 Sb2 F9 94.9(7) . .
F11 Sb2 F8 95.0(7) . .
F9 Sb2 F8 85.9(12) . .
F11 Sb2 F10 103.8(11) . .
F9 Sb2 F10 159.5(11) . .
F8 Sb2 F10 84.1(11) . .
F11 Sb2 F12 172.0(10) . .
F9 Sb2 F12 79.1(10) . .
F8 Sb2 F12 89.9(10) . .
F10 Sb2 F12 82.9(11) . .
F11 Sb2 F7 91.2(6) . .
F9 Sb2 F7 100.2(11) . .
F8 Sb2 F7 170.9(11) . .
F10 Sb2 F7 87.9(11) . .
F12 Sb2 F7 84.7(10) . .
F13 Sb3 F13 78.9(16) 2_665 .
F13 Sb3 F14 86.9(11) 2_665 .
F13 Sb3 F14 90.2(11) . .
F13 Sb3 F14 90.2(11) 2_665 2_665
F13 Sb3 F14 86.9(11) . 2_665
F14 Sb3 F14 176.3(17) . 2_665
F13 Sb3 F15 158.3(11) 2_665 2_665
F13 Sb3 F15 79.5(11) . 2_665
F14 Sb3 F15 90.7(11) . 2_665
F14 Sb3 F15 91.1(11) 2_665 2_665
F13 Sb3 F15 79.5(11) 2_665 .
F13 Sb3 F15 158.3(12) . .
F14 Sb3 F15 91.1(11) . .
F14 Sb3 F15 90.7(11) 2_665 .
F15 Sb3 F15 122.1(16) 2_665 .
F20 Sb4 F22 92.7(8) . 2_655
F20 Sb4 F22 92.7(8) . .
F22 Sb4 F22 174.6(17) 2_655 .
F20 Sb4 F19 180.000(3) . .
F22 Sb4 F19 87.3(8) 2_655 .
F22 Sb4 F19 87.3(8) . .
F20 Sb4 F21 77.7(8) . .
F22 Sb4 F21 83.4(11) 2_655 .
F22 Sb4 F21 97.7(11) . .
F19 Sb4 F21 102.3(8) . .
F20 Sb4 F21 77.7(8) . 2_655
F22 Sb4 F21 97.7(11) 2_655 2_655
F22 Sb4 F21 83.4(11) . 2_655
F19 Sb4 F21 102.3(8) . 2_655
F21 Sb4 F21 155.3(17) . 2_655
F25 Sb5 F28 100(2) . .
F25 Sb5 F30 82(2) . .
F28 Sb5 F30 82(2) . .
F25 Sb5 F29 108(2) . .
F28 Sb5 F29 92(2) . .
F30 Sb5 F29 169(2) . .
F25 Sb5 F26 171(2) . .
F28 Sb5 F26 87(2) . .
F30 Sb5 F26 92(2) . .
F29 Sb5 F26 79(2) . .
F25 Sb5 F27 87(2) . .
F28 Sb5 F27 173(2) . .
F30 Sb5 F27 96(2) . .
F29 Sb5 F27 88(2) . .
F26 Sb5 F27 87(2) . .
F35 Sb6 F34 110(2) . .
F35 Sb6 F36 166(3) . .
F34 Sb6 F36 73(2) . .
F35 Sb6 F32 103(3) . .
F34 Sb6 F32 97(2) . .
F36 Sb6 F32 89(2) . .
F35 Sb6 F33 84(2) . .
F34 Sb6 F33 160(2) . .
F36 Sb6 F33 90(2) . .
F32 Sb6 F33 93(2) . .
F35 Sb6 F31 78(3) . .
F34 Sb6 F31 78(2) . .
F36 Sb6 F31 90(2) . .
F32 Sb6 F31 175(2) . .
F33 Sb6 F31 92(2) . .
F32 F30 Sb5 132(4) . .
F30 F32 Sb6 147(4) . .

loop_
_geom_bond_atom_site_label_1
_geom_bond_atom_site_label_2
_geom_bond_distance
_geom_bond_site_symmetry_2
Ir1 N 2.043(18) .
Ir1 P2 2.283(7) .
Ir1 O2 2.285(15) .
Ir1 P3 2.341(6) .
Ir1 P1 2.347(7) .
Ir1 H1 1.59(4) .
P1 C1 1.806(16) .
P1 C7 1.823(16) .
P1 C13 1.87(2) .
P2 C14 1.81(3) .
P2 C15 1.827(14) .
P2 C21 1.852(13) .
P3 C39 1.75(3) .
P3 C33 1.783(13) .
P3 C27 1.827(13) .
N C45 1.37(3) .
N C54 1.49(3) .
O1 C45 1.37(3) .
O1 C46 1.43(3) .
O2 C55 1.22(3) .
C1 C2 1.3900 .
C1 C6 1.3900 .
C2 C3 1.3900 .
C2 H2 0.9500 .
C3 C4 1.3900 .
C3 H3 0.9500 .
C4 C5 1.3900 .
C4 H4 0.9500 .
C5 C6 1.3900 .
C5 H5 0.9500 .
C6 H6 0.9500 .
C7 C8 1.3900 .
C7 C12 1.3900 .
C8 C9 1.3900 .
C8 H8 0.9500 .
C9 C10 1.3900 .
C9 H9 0.9500 .
C10 C11 1.3900 .
C10 H10 0.9500 .
C11 C12 1.3900 .
C11 H11 0.9500 .
C12 H12 0.9500 .
C13 C13B 1.54(3) .
C13 C14 1.57(3) .
C13 H13 1.0000 .
C13B H13A 0.9800 .
C13B H13B 0.9800 .
C13B H13C 0.9800 .
C14 C14B 1.63(3) .
C14 H14 1.0000 .
C14B H14A 0.9800 .
C14B H14B 0.9800 .
C14B H14C 0.9800 .
C15 C16 1.3900 .
C15 C20 1.3900 .
C16 C17 1.3900 .
C16 H16 0.9500 .
C17 C18 1.3900 .
C17 H17 0.9500 .
C18 C19 1.3900 .
C18 H18 0.9500 .
C19 C20 1.3900 .
C19 H19 0.9500 .
C20 H20 0.9500 .
C21 C22 1.3900 .
C21 C26 1.3900 .
C22 C23 1.3900 .
C22 H22 0.9500 .
C23 C24 1.3900 .
C23 H23 0.9500 .
C24 C25 1.3900 .
C24 H24 0.9500 .
C25 C26 1.3900 .
C25 H25 0.9500 .
C26 H26 0.9500 .
C27 C28 1.3900 .
C27 C32 1.3900 .
C28 C29 1.3900 .
C28 H28 0.9500 .
C29 C30 1.3900 .
C29 H29 0.9500 .
C30 C31 1.3900 .
C30 H30 0.9500 .
C31 C32 1.3900 .
C31 H31 0.9500 .
C32 H32 0.9500 .
C33 C34 1.3900 .
C33 C38 1.3900 .
C34 C35 1.3900 .
C34 H34 0.9500 .
C35 C36 1.3900 .
C35 H35 0.9500 .
C36 C37 1.3900 .
C36 H36 0.9500 .
C37 C38 1.3900 .
C37 H37 0.9500 .
C38 H38 0.9500 .
C39 C44 1.46(3) .
C39 C40 1.50(4) .
C40 C41 1.50(4) .
C40 H40 0.9500 .
C41 C42 1.53(4) .
C41 H41 0.9500 .
C42 C43 1.30(3) .
C42 H42 0.9500 .
C43 C44 1.41(3) .
C43 H43 0.9500 .
C44 C45 1.52(4) .
C46 C47 1.48(3) .
C46 C54 1.52(3) .
C46 H46 1.0000 .
C47 C48 1.59(4) .
C47 H47 0.9500 .
C48 C49 1.29(3) .
C48 C53 1.38(3) .
C49 C50 1.33(4) .
C49 H49 0.9500 .
C50 C51 1.45(4) .
C50 H50 0.9500 .
C51 C52 1.40(4) .
C51 H51 0.9500 .
C52 C53 1.42(3) .
C52 H52 0.9500 .
C53 C54 1.46(3) .
C54 H54 1.0000 .
C55 C56 1.39(4) .
C55 H55 0.9500 .
C56 C57 1.32(4) .
C56 C58 1.57(4) .
C57 H57A 0.9500 .
C57 H57B 0.9500 .
C58 H58A 0.9800 .
C58 H58B 0.9800 .
C58 H58C 0.9800 .
Ir11 N101 2.13(2) .
Ir11 O102 2.203(19) .
Ir11 P102 2.278(6) .
Ir11 P103 2.342(8) .
Ir11 P101 2.357(8) .
Ir11 H101 1.59(4) .
P101 C113 1.76(3) .
P101 C107 1.788(17) .
P101 C101 1.838(16) .
P102 C121 1.809(14) .
P102 C115 1.827(14) .
P102 C114 1.89(2) .
P103 C127 1.810(15) .
P103 C133 1.848(14) .
P103 C139 1.93(3) .
N101 C145 1.26(3) .
N101 C154 1.65(3) .
O101 C146 1.34(3) .
O101 C145 1.38(3) .
O102 C155 1.37(4) .
C101 C102 1.3900 .
C101 C106 1.3900 .
C102 C103 1.3900 .
C102 H102 0.9500 .
C103 C104 1.3900 .
C103 H103 0.9500 .
C104 C105 1.3900 .
C104 H104 0.9500 .
C105 C106 1.3900 .
C105 H105 0.9500 .
C106 H106 0.9500 .
C107 C108 1.3900 .
C107 C112 1.3900 .
C108 C109 1.3900 .
C108 H108 0.9500 .
C109 C110 1.3900 .
C109 H109 0.9500 .
C110 C111 1.3900 .
C110 H110 0.9500 .
C111 C112 1.3900 .
C111 H111 0.9500 .
C112 H112 0.9500 .
C113 C114 1.56(4) .
C113 C11E 1.65(4) .
C113 H113 1.0000 .
C114 C11C 1.54(3) .
C114 H114 1.0000 .
C11C H11A 0.9800 .
C11C H11B 0.9800 .
C11C H11C 0.9800 .
C11E H11D 0.9800 .
C11E H11E 0.9800 .
C11E H11F 0.9800 .
C115 C116 1.3900 .
C115 C120 1.3900 .
C116 C117 1.3900 .
C116 H116 0.9500 .
C117 C118 1.3900 .
C117 H117 0.9500 .
C118 C119 1.3900 .
C118 H118 0.9500 .
C119 C120 1.3900 .
C119 H119 0.9500 .
C120 H120 0.9500 .
C121 C122 1.3900 .
C121 C126 1.3900 .
C122 C123 1.3900 .
C122 H122 0.9500 .
C123 C124 1.3900 .
C123 H123 0.9500 .
C124 C125 1.3900 .
C124 H124 0.9500 .
C125 C126 1.3900 .
C125 H125 0.9500 .
C126 H126 0.9500 .
C127 C128 1.3900 .
C127 C132 1.3900 .
C128 C129 1.3900 .
C128 H128 0.9500 .
C129 C130 1.3900 .
C129 H129 0.9500 .
C130 C131 1.3900 .
C130 H130 0.9500 .
C131 C132 1.3900 .
C131 H131 0.9500 .
C132 H132 0.9500 .
C133 C134 1.3900 .
C133 C138 1.3900 .
C134 C135 1.3900 .
C134 H134 0.9500 .
C135 C136 1.3900 .
C135 H135 0.9500 .
C136 C137 1.3900 .
C136 H136 0.9500 .
C137 C138 1.3900 .
C137 H137 0.9500 .
C138 H138 0.9500 .
C139 C144 1.47(4) .
C139 C140 1.48(4) .
C140 C141 1.31(4) .
C140 H140 0.9500 .
C141 C142 1.25(4) .
C141 H141 0.9500 .
C142 C143 1.28(4) .
C142 H142 0.9500 .
C143 C144 1.34(4) .
C143 H143 0.9500 .
C144 C145 1.48(4) .
C146 C154 1.47(4) .
C146 C147 1.54(4) .
C146 H146 1.0000 .
C147 C148 1.54(4) .
C147 H147 0.9500 .
C148 C153 1.33(3) .
C148 C149 1.41(3) .
C149 C150 1.31(4) .
C149 H149 0.9500 .
C150 C151 1.41(4) .
C150 H150 0.9500 .
C151 C152 1.33(4) .
C151 H151 0.9500 .
C152 C153 1.44(4) .
C152 H152 0.9500 .
C153 C154 1.38(4) .
C154 H154 1.0000 .
C155 C156 1.41(7) .
C155 H155 0.9500 .
C156 C157 1.30(7) .
C156 C158 1.97(7) .
C157 H15A 0.9500 .
C157 H15B 0.9500 .
C158 H15C 0.9800 .
C158 H15D 0.9800 .
C158 H15E 0.9800 .
Sb1 F5 1.850(17) .
Sb1 F4 1.864(17) .
Sb1 F1 1.869(17) .
Sb1 F3 1.894(17) .
Sb1 F6 1.908(17) .
Sb1 F2 1.920(17) .
Sb2 F11 1.789(14) .
Sb2 F9 1.819(16) .
Sb2 F8 1.830(16) .
Sb2 F10 1.881(17) .
Sb2 F12 1.895(17) .
Sb2 F7 1.917(16) .
Sb3 F13 1.856(17) 2_665
Sb3 F13 1.857(17) .
Sb3 F14 1.878(17) .
Sb3 F14 1.878(17) 2_665
Sb3 F15 1.894(17) 2_665
Sb3 F15 1.894(17) .
Sb4 F20 1.861(19) .
Sb4 F22 1.869(16) 2_655
Sb4 F22 1.869(16) .
Sb4 F19 1.875(19) .
Sb4 F21 1.947(17) .
Sb4 F21 1.947(17) 2_655
Sb5 F25 1.86(2) .
Sb5 F28 1.87(2) .
Sb5 F30 1.88(2) .
Sb5 F29 1.88(2) .
Sb5 F26 1.89(2) .
Sb5 F27 1.91(2) .
Sb6 F35 1.42(4) .
Sb6 F34 1.820(19) .
Sb6 F36 1.86(2) .
Sb6 F32 1.86(2) .
Sb6 F33 1.877(15) .
Sb6 F31 1.88(2) .
F30 F32 1.46(5) .
Cl1 Cl2 2.17(2) .

loop_
_geom_torsion_atom_site_label_1
_geom_torsion_atom_site_label_2
_geom_torsion_atom_site_label_3
_geom_torsion_atom_site_label_4
_geom_torsion
N Ir1 P1 C1 -62.8(9)
P2 Ir1 P1 C1 127.9(8)
O2 Ir1 P1 C1 25.4(8)
P3 Ir1 P1 C1 -26(11)
N Ir1 P1 C7 63.9(9)
P2 Ir1 P1 C7 -105.4(8)
O2 Ir1 P1 C7 152.0(8)
P3 Ir1 P1 C7 100(11)
N Ir1 P1 C13 179.3(9)
P2 Ir1 P1 C13 9.9(8)
O2 Ir1 P1 C13 -92.6(9)
P3 Ir1 P1 C13 -144(11)
N Ir1 P2 C14 -59(3)
O2 Ir1 P2 C14 111.2(10)
P3 Ir1 P2 C14 -162.2(9)
P1 Ir1 P2 C14 18.4(9)
N Ir1 P2 C15 55(3)
O2 Ir1 P2 C15 -134.7(7)
P3 Ir1 P2 C15 -48.0(7)
P1 Ir1 P2 C15 132.6(7)
N Ir1 P2 C21 -175(3)
O2 Ir1 P2 C21 -5.1(8)
P3 Ir1 P2 C21 81.6(7)
P1 Ir1 P2 C21 -97.8(7)
N Ir1 P3 C39 45.6(10)
P2 Ir1 P3 C39 -145.1(9)
O2 Ir1 P3 C39 -42.7(10)
P1 Ir1 P3 C39 9(11)
N Ir1 P3 C33 161.8(8)
P2 Ir1 P3 C33 -28.8(7)
O2 Ir1 P3 C33 73.6(8)
P1 Ir1 P3 C33 125(11)
N Ir1 P3 C27 -69.3(8)
P2 Ir1 P3 C27 100.1(6)
O2 Ir1 P3 C27 -157.6(7)
P1 Ir1 P3 C27 -106(11)
P2 Ir1 N C45 -146(2)
O2 Ir1 N C45 43(2)
P3 Ir1 N C45 -42.0(19)
P1 Ir1 N C45 137.1(19)
P2 Ir1 N C54 38(4)
O2 Ir1 N C54 -132.0(19)
P3 Ir1 N C54 142.7(19)
P1 Ir1 N C54 -38.1(19)
N Ir1 O2 C55 35(2)
P2 Ir1 O2 C55 -143.4(19)
P3 Ir1 O2 C55 120(2)
P1 Ir1 O2 C55 -59(2)
C7 P1 C1 C2 139.2(11)
C13 P1 C1 C2 29.5(14)
Ir1 P1 C1 C2 -89.3(11)
C7 P1 C1 C6 -45.6(13)
C13 P1 C1 C6 -155.3(11)
Ir1 P1 C1 C6 86.0(11)
C6 C1 C2 C3 0.0
P1 C1 C2 C3 175.3(14)
C1 C2 C3 C4 0.0
C2 C3 C4 C5 0.0
C3 C4 C5 C6 0.0
C4 C5 C6 C1 0.0
C2 C1 C6 C5 0.0
P1 C1 C6 C5 -175.2(14)
C1 P1 C7 C8 157.7(11)
C13 P1 C7 C8 -90.3(12)
Ir1 P1 C7 C8 27.5(13)
C1 P1 C7 C12 -22.7(13)
C13 P1 C7 C12 89.2(12)
Ir1 P1 C7 C12 -153.0(9)
C12 C7 C8 C9 0.0
P1 C7 C8 C9 179.6(14)
C7 C8 C9 C10 0.0
C8 C9 C10 C11 0.0
C9 C10 C11 C12 0.0
C10 C11 C12 C7 0.0
C8 C7 C12 C11 0.0
P1 C7 C12 C11 -179.6(14)
C1 P1 C13 C13B 70.4(17)
C7 P1 C13 C13B -42.1(17)
Ir1 P1 C13 C13B -166.3(14)
C1 P1 C13 C14 -164.1(14)
C7 P1 C13 C14 83.3(15)
Ir1 P1 C13 C14 -40.8(15)
C13B C13 C14 C14B -56(3)
P1 C13 C14 C14B -177.9(15)
C13B C13 C14 P2 178.9(16)
P1 C13 C14 P2 56.7(17)
C15 P2 C14 C13 -172.0(15)
C21 P2 C14 C13 78.2(16)
Ir1 P2 C14 C13 -49.5(17)
C15 P2 C14 C14B 65.8(18)
C21 P2 C14 C14B -44.0(18)
Ir1 P2 C14 C14B -171.8(14)
C14 P2 C15 C16 43.6(13)
C21 P2 C15 C16 149.9(9)
Ir1 P2 C15 C16 -74.0(10)
C14 P2 C15 C20 -141.0(12)
C21 P2 C15 C20 -34.8(12)
Ir1 P2 C15 C20 101.3(9)
C20 C15 C16 C17 0.0
P2 C15 C16 C17 175.4(12)
C15 C16 C17 C18 0.0
C16 C17 C18 C19 0.0
C17 C18 C19 C20 0.0
C18 C19 C20 C15 0.0
C16 C15 C20 C19 0.0
P2 C15 C20 C19 -175.3(13)
C14 P2 C21 C22 -95.5(11)
C15 P2 C21 C22 157.7(9)
Ir1 P2 C21 C22 24.2(11)
C14 P2 C21 C26 83.1(12)
C15 P2 C21 C26 -23.7(12)
Ir1 P2 C21 C26 -157.2(7)
C26 C21 C22 C23 0.0
P2 C21 C22 C23 178.6(12)
C21 C22 C23 C24 0.0
C22 C23 C24 C25 0.0
C23 C24 C25 C26 0.0
C24 C25 C26 C21 0.0
C22 C21 C26 C25 0.0
P2 C21 C26 C25 -178.6(12)
C39 P3 C27 C28 -163.4(11)
C33 P3 C27 C28 89.0(11)
Ir1 P3 C27 C28 -45.5(10)
C39 P3 C27 C32 20.4(13)
C33 P3 C27 C32 -87.2(11)
Ir1 P3 C27 C32 138.3(8)
C32 C27 C28 C29 0.0
P3 C27 C28 C29 -176.2(12)
C27 C28 C29 C30 0.0
C28 C29 C30 C31 0.0
C29 C30 C31 C32 0.0
C30 C31 C32 C27 0.0
C28 C27 C32 C31 0.0
P3 C27 C32 C31 176.2(12)
C39 P3 C33 C34 -103.4(13)
C27 P3 C33 C34 4.3(13)
Ir1 P3 C33 C34 137.3(9)
C39 P3 C33 C38 75.5(12)
C27 P3 C33 C38 -176.8(9)
Ir1 P3 C33 C38 -43.8(10)
C38 C33 C34 C35 0.0
P3 C33 C34 C35 178.8(13)
C33 C34 C35 C36 0.0
C34 C35 C36 C37 0.0
C35 C36 C37 C38 0.0
C36 C37 C38 C33 0.0
C34 C33 C38 C37 0.0
P3 C33 C38 C37 -178.9(12)
C33 P3 C39 C44 -159(2)
C27 P3 C39 C44 91(2)
Ir1 P3 C39 C44 -32(2)
C33 P3 C39 C40 19(2)
C27 P3 C39 C40 -92(2)
Ir1 P3 C39 C40 145.3(18)
C44 C39 C40 C41 5(3)
P3 C39 C40 C41 -172.9(19)
C39 C40 C41 C42 -5(4)
C40 C41 C42 C43 -1(4)
C41 C42 C43 C44 6(4)
C42 C43 C44 C39 -5(4)
C42 C43 C44 C45 -179(2)
C40 C39 C44 C43 0(4)
P3 C39 C44 C43 177.4(19)
C40 C39 C44 C45 174(2)
P3 C39 C44 C45 -8(3)
C46 O1 C45 N 6(3)
C46 O1 C45 C44 -168.8(19)
C54 N C45 O1 12(3)
Ir1 N C45 O1 -164.6(15)
C54 N C45 C44 -175(3)
Ir1 N C45 C44 9(4)
C43 C44 C45 O1 16(3)
C39 C44 C45 O1 -158(2)
C43 C44 C45 N -158(2)
C39 C44 C45 N 28(4)
C45 O1 C46 C47 -139(2)
C45 O1 C46 C54 -21(2)
O1 C46 C47 C48 90(2)
C54 C46 C47 C48 -24(3)
C46 C47 C48 C49 -165(3)
C46 C47 C48 C53 11(3)
C53 C48 C49 C50 3(5)
C47 C48 C49 C50 179(3)
C48 C49 C50 C51 -4(5)
C49 C50 C51 C52 3(5)
C50 C51 C52 C53 -2(4)
C49 C48 C53 C52 -1(4)
C47 C48 C53 C52 -177(2)
C49 C48 C53 C54 -177(3)
C47 C48 C53 C54 6(3)
C51 C52 C53 C48 0(4)
C51 C52 C53 C54 176(3)
C48 C53 C54 N -132(2)
C52 C53 C54 N 52(3)
C48 C53 C54 C46 -20(3)
C52 C53 C54 C46 164(2)
C45 N C54 C53 85(2)
Ir1 N C54 C53 -99(2)
C45 N C54 C46 -23(2)
Ir1 N C54 C46 152.8(16)
O1 C46 C54 C53 -91(2)
C47 C46 C54 C53 27(3)
O1 C46 C54 N 28(2)
C47 C46 C54 N 146(2)
Ir1 O2 C55 C56 -161(2)
O2 C55 C56 C57 -176(3)
O2 C55 C56 C58 1(4)
N101 Ir11 P101 C113 179.7(12)
O102 Ir11 P101 C113 -92.0(12)
P102 Ir11 P101 C113 8.5(11)
P103 Ir11 P101 C113 -110(6)
N101 Ir11 P101 C107 62.3(10)
O102 Ir11 P101 C107 150.6(9)
P102 Ir11 P101 C107 -108.9(9)
P103 Ir11 P101 C107 133(6)
N101 Ir11 P101 C101 -60.6(9)
O102 Ir11 P101 C101 27.6(9)
P102 Ir11 P101 C101 128.1(8)
P103 Ir11 P101 C101 10(7)
N101 Ir11 P102 C121 163(4)
O102 Ir11 P102 C121 -6.6(9)
P103 Ir11 P102 C121 78.3(7)
P101 Ir11 P102 C121 -99.5(8)
N101 Ir11 P102 C115 33(4)
O102 Ir11 P102 C115 -136.6(8)
P103 Ir11 P102 C115 -51.7(7)
P101 Ir11 P102 C115 130.5(7)
N101 Ir11 P102 C114 -82(4)
O102 Ir11 P102 C114 109.1(9)
P103 Ir11 P102 C114 -166.0(9)
P101 Ir11 P102 C114 16.3(9)
N101 Ir11 P103 C127 162.0(9)
O102 Ir11 P103 C127 73.3(9)
P102 Ir11 P103 C127 -26.8(8)
P101 Ir11 P103 C127 91(6)
N101 Ir11 P103 C133 -72.2(8)
O102 Ir11 P103 C133 -160.9(8)
P102 Ir11 P103 C133 99.0(7)
P101 Ir11 P103 C133 -143(6)
N101 Ir11 P103 C139 46.8(10)
O102 Ir11 P103 C139 -41.8(10)
P102 Ir11 P103 C139 -142.0(9)
P101 Ir11 P103 C139 -24(7)
O102 Ir11 N101 C145 44(2)
P102 Ir11 N101 C145 -126(3)
P103 Ir11 N101 C145 -40(2)
P101 Ir11 N101 C145 138(2)
O102 Ir11 N101 C154 -143.1(17)
P102 Ir11 N101 C154 47(5)
P103 Ir11 N101 C154 133.0(17)
P101 Ir11 N101 C154 -49.4(17)
N101 Ir11 O102 C155 32(2)
P102 Ir11 O102 C155 -150(2)
P103 Ir11 O102 C155 114(2)
P101 Ir11 O102 C155 -66(2)
C113 P101 C101 C102 32.7(16)
C107 P101 C101 C102 142.2(12)
Ir11 P101 C101 C102 -87.3(11)
C113 P101 C101 C106 -151.1(14)
C107 P101 C101 C106 -41.6(14)
Ir11 P101 C101 C106 89.0(12)
C106 C101 C102 C103 0.0
P101 C101 C102 C103 176.3(13)
C101 C102 C103 C104 0.0
C102 C103 C104 C105 0.0
C103 C104 C105 C106 0.0
C104 C105 C106 C101 0.0
C102 C101 C106 C105 0.0
P101 C101 C106 C105 -176.2(14)
C113 P101 C107 C108 -91.4(15)
C101 P101 C107 C108 155.2(12)
Ir11 P101 C107 C108 29.0(14)
C113 P101 C107 C112 82.5(14)
C101 P101 C107 C112 -30.8(13)
Ir11 P101 C107 C112 -157.1(9)
C112 C107 C108 C109 0.0
P101 C107 C108 C109 173.9(15)
C107 C108 C109 C110 0.0
C108 C109 C110 C111 0.0
C109 C110 C111 C112 0.0
C110 C111 C112 C107 0.0
C108 C107 C112 C111 0.0
P101 C107 C112 C111 -174.0(15)
C107 P101 C113 C114 89(2)
C101 P101 C113 C114 -159.6(17)
Ir11 P101 C113 C114 -38(2)
C107 P101 C113 C11E -46(2)
C101 P101 C113 C11E 65(2)
Ir11 P101 C113 C11E -173.3(18)
C11E C113 C114 C11C -42(3)
P101 C113 C114 C11C 180.0(18)
C11E C113 C114 P102 -171.8(19)
P101 C113 C114 P102 50(2)
C121 P102 C114 C11C -45.3(19)
C115 P102 C114 C11C 65.7(19)
Ir11 P102 C114 C11C -173.4(15)
C121 P102 C114 C113 86.5(18)
C115 P102 C114 C113 -162.5(16)
Ir11 P102 C114 C113 -41.5(18)
C121 P102 C115 C116 148.2(10)
C114 P102 C115 C116 42.3(12)
Ir11 P102 C115 C116 -75.4(10)
C121 P102 C115 C120 -37.7(12)
C114 P102 C115 C120 -143.6(11)
Ir11 P102 C115 C120 98.7(9)
C120 C115 C116 C117 0.0
P102 C115 C116 C117 174.1(13)
C115 C116 C117 C118 0.0
C116 C117 C118 C119 0.0
C117 C118 C119 C120 0.0
C118 C119 C120 C115 0.0
C116 C115 C120 C119 0.0
P102 C115 C120 C119 -174.1(13)
C115 P102 C121 C122 162.2(9)
C114 P102 C121 C122 -90.3(11)
Ir11 P102 C121 C122 29.6(11)
C115 P102 C121 C126 -21.0(13)
C114 P102 C121 C126 86.6(12)
Ir11 P102 C121 C126 -153.5(8)
C126 C121 C122 C123 0.0
P102 C121 C122 C123 177.0(12)
C121 C122 C123 C124 0.0
C122 C123 C124 C125 0.0
C123 C124 C125 C126 0.0
C124 C125 C126 C121 0.0
C122 C121 C126 C125 0.0
P102 C121 C126 C125 -176.8(13)
C133 P103 C127 C128 1.7(13)
C139 P103 C127 C128 -105.9(14)
Ir11 P103 C127 C128 133.2(10)
C133 P103 C127 C132 -179.4(9)
C139 P103 C127 C132 73.0(12)
Ir11 P103 C127 C132 -47.9(11)
C132 C127 C128 C129 0.0
P103 C127 C128 C129 178.8(15)
C127 C128 C129 C130 0.0
C128 C129 C130 C131 0.0
C129 C130 C131 C132 0.0
C130 C131 C132 C127 0.0
C128 C127 C132 C131 0.0
P103 C127 C132 C131 -179.0(13)
C127 P103 C133 C134 -89.6(11)
C139 P103 C133 C134 13.8(13)
Ir11 P103 C133 C134 136.0(8)
C127 P103 C133 C138 84.0(11)
C139 P103 C133 C138 -172.6(11)
Ir11 P103 C133 C138 -50.4(11)
C138 C133 C134 C135 0.0
P103 C133 C134 C135 173.5(12)
C133 C134 C135 C136 0.0
C134 C135 C136 C137 0.0
C135 C136 C137 C138 0.0
C136 C137 C138 C133 0.0
C134 C133 C138 C137 0.0
P103 C133 C138 C137 -173.6(12)
C127 P103 C139 C144 -163(2)
C133 P103 C139 C144 91(2)
Ir11 P103 C139 C144 -34(2)
C127 P103 C139 C140 12(3)
C133 P103 C139 C140 -95(2)
Ir11 P103 C139 C140 140(2)
C144 C139 C140 C141 -6(4)
P103 C139 C140 C141 -180(2)
C139 C140 C141 C142 2(5)
C140 C141 C142 C143 7(7)
C141 C142 C143 C144 -10(6)
C142 C143 C144 C139 4(4)
C142 C143 C144 C145 -167(3)
C140 C139 C144 C143 3(4)
P103 C139 C144 C143 177(2)
C140 C139 C144 C145 175(3)
P103 C139 C144 C145 -11(3)
C154 N101 C145 O101 12(3)
Ir11 N101 C145 O101 -174.3(15)
C154 N101 C145 C144 -173(3)
Ir11 N101 C145 C144 1(4)
C146 O101 C145 N101 11(3)
C146 O101 C145 C144 -165(2)
C143 C144 C145 N101 -153(3)
C139 C144 C145 N101 37(4)
C143 C144 C145 O101 22(4)
C139 C144 C145 O101 -148(2)
C145 O101 C146 C154 -30(3)
C145 O101 C146 C147 -141(2)
O101 C146 C147 C148 91(3)
C154 C146 C147 C148 -17(3)
C146 C147 C148 C153 11(3)
C146 C147 C148 C149 -170(3)
C153 C148 C149 C150 -9(4)
C147 C148 C149 C150 172(3)
C148 C149 C150 C151 9(5)
C149 C150 C151 C152 -6(5)
C150 C151 C152 C153 3(5)
C149 C148 C153 C154 -179(2)
C147 C148 C153 C154 0(3)
C149 C148 C153 C152 5(4)
C147 C148 C153 C152 -176(2)
C151 C152 C153 C148 -2(4)
C151 C152 C153 C154 -177(3)
C148 C153 C154 C146 -12(3)
C152 C153 C154 C146 164(3)
C148 C153 C154 N101 -123(3)
C152 C153 C154 N101 52(4)
O101 C146 C154 C153 -93(3)
C147 C146 C154 C153 19(3)
O101 C146 C154 N101 33(3)
C147 C146 C154 N101 144(2)
C145 N101 C154 C153 89(3)
Ir11 N101 C154 C153 -85(3)
C145 N101 C154 C146 -28(3)
Ir11 N101 C154 C146 157.4(18)
Ir11 O102 C155 C156 175(4)
O102 C155 C156 C157 160(7)
O102 C155 C156 C158 25(6)
F25 Sb5 F30 F32 -129(5)
F28 Sb5 F30 F32 131(5)
F29 Sb5 F30 F32 72(14)
F26 Sb5 F30 F32 44(5)
F27 Sb5 F30 F32 -43(5)
Sb5 F30 F32 Sb6 103(7)
F35 Sb6 F32 F30 57(7)
F34 Sb6 F32 F30 -55(7)
F36 Sb6 F32 F30 -127(7)
F33 Sb6 F32 F30 142(7)
F31 Sb6 F32 F30 -49(30)

loop_
_platon_squeeze_void_nr
_platon_squeeze_void_average_x
_platon_squeeze_void_average_y
_platon_squeeze_void_average_z
_platon_squeeze_void_volume
_platon_squeeze_void_count_electrons
_platon_squeeze_void_content
1 0.500 -0.001 0.222 1081 371 ' '
2 1.000 0.422 -0.223 1081 371 ' '
3 0.041 0.404 0.397 16 2 ' '
4 0.959 0.596 0.397 16 2 ' '
5 0.619 0.133 0.460 13 3 ' '
6 0.381 0.867 0.460 13 3 ' '
7 0.119 0.367 0.540 13 3 ' '
8 0.881 0.633 0.540 12 3 ' '
9 0.541 0.096 0.603 16 2 ' '
10 0.459 0.904 0.603 16 2 ' '
